data_7050000
loop_
_publ_author_name
'Colacio, Enrique'
'Lloret, Francesc'
'Navarrete, Miguel'
'Romerosa, Antonio'
'Stoeckli-Evans, Helen'
'Suarez-Varela, Jos\'e'

_publ_section_title
;
 2D and 3D coordination polymers based on 2,2&#x2032;-bipyrimidine and
 cyanide bridging ligands incorporating coordinated and guest ammonia
 molecules. Synthesis, crystal structures, magnetic properties and
 thermal analysis of {[Ni(CN)4]2[(Ni(NH3)2)2(bpym)]&#x00B7;2H2O}n and
 {[Cu2(CN)2(bpym)]&#x00B7;NH3}n
;
_journal_issue 9
_journal_name_full 'New Journal of Chemistry'
_journal_page_first 1189
_journal_paper_doi 10.1039/b507136d
_journal_volume 29
_journal_year 2005
_chemical_formula_sum 'C8 H11 N8 Ni2 O'
_chemical_formula_weight 352.67
_chemical_name_systematic
;
?
;
_space_group_IT_number 14
_symmetry_cell_setting monoclinic
_symmetry_space_group_name_Hall '-P 2yn'
_symmetry_space_group_name_H-M 'P 1 21/n 1'
_atom_sites_solution_hydrogens geom
_atom_sites_solution_primary direct
_atom_sites_solution_secondary difmap
_audit_creation_method SHELXL-97
_cell_angle_alpha 90.00
_cell_angle_beta 104.623(2)
_cell_angle_gamma 90.00
_cell_formula_units_Z 4
_cell_length_a 9.1210(8)
_cell_length_b 11.4690(10)
_cell_length_c 13.5610(12)
_cell_measurement_reflns_used 1233
_cell_measurement_temperature 293(2)
_cell_measurement_theta_max 45.581
_cell_measurement_theta_min 5.829
_cell_volume 1372.6(2)
_computing_cell_refinement 'Bruker APEX'
_computing_data_collection 'Bruker APEX'
_computing_data_reduction 'Bruker SHELXTL'
_computing_molecular_graphics 'Bruker SHELXTL'
_computing_publication_material 'Bruker SHELXTL'
_computing_structure_refinement 'SHELXL-97 (Sheldrick, 1997)'
_computing_structure_solution 'SHELXS-97 (Sheldrick, 1990)'
_diffrn_ambient_temperature 293(2)
_diffrn_measured_fraction_theta_full 0.997
_diffrn_measured_fraction_theta_max 0.997
_diffrn_measurement_device_type 'CCD area detector'
_diffrn_measurement_method 'phi and omega scans'
_diffrn_radiation_monochromator graphite
_diffrn_radiation_source 'fine-focus sealed tube'
_diffrn_radiation_type MoK\a
_diffrn_radiation_wavelength 0.71069
_diffrn_reflns_av_R_equivalents 0.0645
_diffrn_reflns_av_sigmaI/netI 0.0759
_diffrn_reflns_limit_h_max 9
_diffrn_reflns_limit_h_min -10
_diffrn_reflns_limit_k_max 12
_diffrn_reflns_limit_k_min -8
_diffrn_reflns_limit_l_max 15
_diffrn_reflns_limit_l_min -14
_diffrn_reflns_number 6205
_diffrn_reflns_theta_full 23.27
_diffrn_reflns_theta_max 23.27
_diffrn_reflns_theta_min 2.36
_exptl_absorpt_coefficient_mu 2.747
_exptl_absorpt_correction_type none
_exptl_crystal_colour red-violet
_exptl_crystal_density_diffrn 1.707
_exptl_crystal_density_method 'not measured'
_exptl_crystal_description rhomboic
_exptl_crystal_F_000 716
_exptl_crystal_size_max 0.189
_exptl_crystal_size_mid 0.120
_exptl_crystal_size_min 0.066
_refine_diff_density_max 0.355
_refine_diff_density_min -0.324
_refine_diff_density_rms 0.076
_refine_ls_extinction_method none
_refine_ls_goodness_of_fit_ref 0.877
_refine_ls_hydrogen_treatment mixed
_refine_ls_matrix_type full
_refine_ls_number_parameters 184
_refine_ls_number_reflns 1967
_refine_ls_number_restraints 0
_refine_ls_restrained_S_all 0.877
_refine_ls_R_factor_all 0.0559
_refine_ls_R_factor_gt 0.0363
_refine_ls_shift/su_max 0.000
_refine_ls_shift/su_mean 0.000
_refine_ls_structure_factor_coef Fsqd
_refine_ls_weighting_details 'calc w=1/[\s^2^(Fo^2^)+(0.0236P)^2^+0.0000P] where P=(Fo^2^+2Fc^2^)/3'
_refine_ls_weighting_scheme calc
_refine_ls_wR_factor_gt 0.0731
_refine_ls_wR_factor_ref 0.0767
_reflns_number_gt 1384
_reflns_number_total 1967
_reflns_threshold_expression >2sigma(I)
_cod_data_source_file b507136d.txt
_cod_data_source_block compound_1
_cod_depositor_comments
;
The following automatic conversions were performed:
'_symmetry_cell_setting' value 'Monoclinic' changed to 'monoclinic'
according to '/home/saulius/struct/CIF-dictionaries/cif_core.dic'
dictionary named 'cif_core.dic' version 2.4.1 from 2010-06-29.

Automatic conversion script
Id: cif_fix_enum 1527 2010-12-29 10:47:43Z saulius 
;
_cod_original_sg_symbol_H-M P21/n
_cod_database_code 7050000

loop_
_symmetry_equiv_pos_as_xyz
'x, y, z'
'-x+1/2, y+1/2, -z+1/2'
'-x, -y, -z'
'x-1/2, -y-1/2, z-1/2'

loop_
_atom_site_label
_atom_site_type_symbol
_atom_site_fract_x
_atom_site_fract_y
_atom_site_fract_z
_atom_site_U_iso_or_equiv
_atom_site_adp_type
_atom_site_occupancy
_atom_site_symmetry_multiplicity
_atom_site_calc_flag
_atom_site_refinement_flags
_atom_site_disorder_assembly
_atom_site_disorder_group
Ni1 Ni 0.87457(7) 0.15170(5) 0.12527(5) 0.0337(2) Uani 1 1 d . . .
Ni2 Ni 0.77926(8) 0.06700(6) 0.46891(5) 0.0383(2) Uani 1 1 d . . .
N3 N 0.9578(4) -0.0218(3) 0.1211(3) 0.0310(10) Uani 1 1 d . . .
N1 N 0.9386(4) 0.1481(3) -0.0161(3) 0.0307(10) Uani 1 1 d . . .
N7 N 0.8328(5) 0.1296(4) 0.2654(3) 0.0420(11) Uani 1 1 d . . .
N6 N 0.7987(5) 0.3208(4) 0.1022(3) 0.0449(12) Uani 1 1 d . . .
N4 N 1.0910(5) 0.2095(4) 0.1999(3) 0.0479(12) Uani 1 1 d . . .
H4A H 1.1421 0.2276 0.1540 0.072 Uiso 1 1 calc R . .
H4B H 1.1397 0.1533 0.2405 0.072 Uiso 1 1 calc R . .
H4C H 1.0836 0.2723 0.2369 0.072 Uiso 1 1 calc R . .
N10 N 0.7091(6) 0.0008(4) 0.6666(3) 0.0643(15) Uani 1 1 d . . .
C5 C 1.0210(6) -0.2175(5) 0.1721(4) 0.0396(14) Uani 1 1 d . . .
C4 C 0.9688(6) -0.1084(5) 0.1879(4) 0.0394(14) Uani 1 1 d . . .
C2 C 1.0067(5) -0.0471(4) 0.0378(3) 0.0278(12) Uani 1 1 d . . .
C7 C 0.8143(6) 0.1076(4) 0.3439(4) 0.0386(14) Uani 1 1 d . . .
C6 C 0.9326(6) 0.2327(5) -0.0845(4) 0.0402(15) Uani 1 1 d . . .
N9 N 0.8268(5) 0.3131(4) 0.5476(3) 0.0577(14) Uani 1 1 d . . .
C8 C 0.7647(6) 0.4141(5) 0.0761(4) 0.0395(14) Uani 1 1 d . . .
C1O C 0.7375(6) 0.0269(4) 0.5927(4) 0.0439(14) Uani 1 1 d . . .
C9 C 0.8145(6) 0.2197(5) 0.5161(4) 0.0416(14) Uani 1 1 d . . .
O4 O 0.9291(9) 0.5411(6) 0.6726(4) 0.191(4) Uani 1 1 d . . .
N5 N 0.6611(4) 0.0908(4) 0.0541(3) 0.0498(12) Uani 1 1 d . . .
H5A H 0.6491 0.0915 -0.0131 0.075 Uiso 1 1 calc R . .
H5B H 0.5915 0.1364 0.0701 0.075 Uiso 1 1 calc R . .
H5C H 0.6505 0.0183 0.0746 0.075 Uiso 1 1 calc R . .
H5 H 1.033(4) -0.272(3) 0.221(3) 0.015(12) Uiso 1 1 d . . .
H4 H 0.938(5) -0.090(4) 0.243(3) 0.022(13) Uiso 1 1 d . . .
H6 H 0.900(5) 0.299(4) -0.074(3) 0.021(14) Uiso 1 1 d . . .

loop_
_atom_site_aniso_label
_atom_site_aniso_U_11
_atom_site_aniso_U_22
_atom_site_aniso_U_33
_atom_site_aniso_U_23
_atom_site_aniso_U_13
_atom_site_aniso_U_12
Ni1 0.0437(4) 0.0279(4) 0.0347(4) 0.0011(3) 0.0195(3) 0.0019(3)
Ni2 0.0549(5) 0.0301(4) 0.0349(4) -0.0019(3) 0.0208(3) -0.0068(4)
N3 0.046(3) 0.024(2) 0.026(2) 0.006(2) 0.016(2) 0.000(2)
N1 0.040(3) 0.022(2) 0.032(2) 0.005(2) 0.0142(19) 0.003(2)
N7 0.055(3) 0.035(3) 0.043(3) 0.001(2) 0.024(2) 0.003(2)
N6 0.065(3) 0.032(3) 0.046(3) 0.003(2) 0.029(2) 0.010(2)
N4 0.061(3) 0.042(3) 0.042(3) 0.001(2) 0.016(2) -0.007(2)
N10 0.104(4) 0.052(3) 0.044(3) 0.002(3) 0.032(3) -0.012(3)
C5 0.059(4) 0.034(4) 0.031(3) 0.012(3) 0.020(3) 0.007(3)
C4 0.053(4) 0.037(4) 0.033(3) -0.001(3) 0.020(3) 0.001(3)
C2 0.031(3) 0.023(3) 0.031(3) 0.002(2) 0.012(2) 0.000(2)
C7 0.052(4) 0.026(3) 0.043(3) -0.005(3) 0.022(3) -0.004(3)
C6 0.048(4) 0.026(4) 0.049(4) 0.001(3) 0.018(3) 0.009(3)
N9 0.068(4) 0.045(3) 0.069(4) -0.014(3) 0.035(3) -0.018(3)
C8 0.052(4) 0.039(4) 0.035(3) -0.005(3) 0.025(3) 0.002(3)
C1O 0.065(4) 0.027(3) 0.040(3) -0.003(3) 0.015(3) -0.010(3)
C9 0.052(4) 0.041(4) 0.040(3) -0.006(3) 0.027(3) -0.009(3)
O4 0.350(10) 0.164(6) 0.104(4) 0.049(4) 0.143(5) 0.130(6)
N5 0.047(3) 0.054(3) 0.052(3) 0.000(2) 0.020(2) 0.003(2)

loop_
_atom_type_symbol
_atom_type_description
_atom_type_scat_dispersion_real
_atom_type_scat_dispersion_imag
_atom_type_scat_source
C C 0.0033 0.0016 'International Tables Vol C Tables 4.2.6.8 and 6.1.1.4'
H H 0.0000 0.0000 'International Tables Vol C Tables 4.2.6.8 and 6.1.1.4'
N N 0.0061 0.0033 'International Tables Vol C Tables 4.2.6.8 and 6.1.1.4'
O O 0.0106 0.0060 'International Tables Vol C Tables 4.2.6.8 and 6.1.1.4'
Ni Ni 0.3393 1.1124 'International Tables Vol C Tables 4.2.6.8 and 6.1.1.4'

loop_
_geom_angle_atom_site_label_1
_geom_angle_atom_site_label_2
_geom_angle_atom_site_label_3
_geom_angle
_geom_angle_site_symmetry_1
_geom_angle_site_symmetry_3
_geom_angle_publ_flag
N7 Ni1 N6 97.13(16) . . ?
N7 Ni1 N5 90.99(16) . . ?
N6 Ni1 N5 90.36(18) . . ?
N7 Ni1 N4 87.96(16) . . ?
N6 Ni1 N4 90.86(17) . . ?
N5 Ni1 N4 178.48(16) . . ?
N7 Ni1 N3 93.43(15) . . ?
N6 Ni1 N3 169.39(15) . . ?
N5 Ni1 N3 88.40(16) . . ?
N4 Ni1 N3 90.57(16) . . ?
N7 Ni1 N1 170.47(16) . . ?
N6 Ni1 N1 92.22(15) . . ?
N5 Ni1 N1 90.76(15) . . ?
N4 Ni1 N1 90.09(15) . . ?
N3 Ni1 N1 77.26(14) . . ?
C7 Ni2 C9 91.3(2) . . ?
C7 Ni2 C8 90.5(2) . 2_645 ?
C9 Ni2 C8 177.2(2) . 2_645 ?
C7 Ni2 C1O 178.2(2) . . ?
C9 Ni2 C1O 88.8(2) . . ?
C8 Ni2 C1O 89.3(2) 2_645 . ?
C4 N3 C2 115.2(4) . . ?
C4 N3 Ni1 130.1(3) . . ?
C2 N3 Ni1 114.7(3) . . ?
C2 N1 C6 115.6(4) 3_755 . ?
C2 N1 Ni1 114.8(3) 3_755 . ?
C6 N1 Ni1 129.6(4) . . ?
C7 N7 Ni1 174.1(4) . . ?
C8 N6 Ni1 169.4(4) . . ?
C6 C5 C4 116.4(5) 3_755 . ?
N3 C4 C5 122.9(5) . . ?
N1 C2 N3 126.8(4) 3_755 . ?
N1 C2 C2 117.2(5) 3_755 3_755 ?
N3 C2 C2 116.0(5) . 3_755 ?
N7 C7 Ni2 177.7(5) . . ?
N1 C6 C5 123.0(5) . 3_755 ?
N6 C8 Ni2 176.4(5) . 2_655 ?
N10 C1O Ni2 178.3(5) . . ?
N9 C9 Ni2 175.1(5) . . ?

loop_
_geom_bond_atom_site_label_1
_geom_bond_atom_site_label_2
_geom_bond_distance
_geom_bond_site_symmetry_2
_geom_bond_publ_flag
Ni1 N7 2.046(4) . ?
Ni1 N6 2.056(4) . ?
Ni1 N5 2.065(4) . ?
Ni1 N4 2.086(4) . ?
Ni1 N3 2.136(4) . ?
Ni1 N1 2.140(4) . ?
Ni2 C7 1.862(5) . ?
Ni2 C9 1.864(6) . ?
Ni2 C8 1.867(6) 2_645 ?
Ni2 C1O 1.870(5) . ?
N3 C4 1.331(6) . ?
N3 C2 1.347(5) . ?
N1 C2 1.324(5) 3_755 ?
N1 C6 1.333(6) . ?
N7 C7 1.148(5) . ?
N6 C8 1.145(6) . ?
N10 C1O 1.137(6) . ?
C5 C6 1.370(7) 3_755 ?
C5 C4 1.375(7) . ?
C2 N1 1.324(5) 3_755 ?
C2 C2 1.474(8) 3_755 ?
C6 C5 1.370(7) 3_755 ?
N9 C9 1.148(6) . ?
C8 Ni2 1.867(6) 2_655 ?
